data_7225216
loop_
_publ_author_name
'Okamura, Naoki'
'Nakamura, Taiyo'
'Yagi, Shigeyuki'
'Maeda, Takeshi'
'Nakazumi, Hiroyuki'
'Fujiwara, Hideki'
'Koseki, Shiro'

_publ_section_title
;
 Novel bis- and tris-cyclometalated iridium(III) complexes bearing a
 benzoyl group on each fluorinated 2-phenylpyridinate ligand aimed at
 development of blue phosphorescent materials for OLED
;
_journal_name_full 'RSC Adv.'
_journal_paper_doi 10.1039/C6RA09385J
_journal_year 2016
_chemical_formula_moiety 'C54 H34 F6 Ir N3 O5 '
_chemical_formula_sum 'C54 H34 F6 Ir N3 O5'
_chemical_formula_weight 1111.09
_chemical_name_systematic Ir-3c
_space_group_IT_number 14
_symmetry_cell_setting monoclinic
_symmetry_Int_Tables_number 14
_symmetry_space_group_name_Hall '-P 2yab'
_symmetry_space_group_name_H-M 'P 1 21/a 1'
_audit_update_record
;
2015-11-21 deposited with the CCDC.
2016-05-10 downloaded from the CCDC.
;
_cell_angle_alpha 90.0000
_cell_angle_beta 101.5280(19)
_cell_angle_gamma 90.0000
_cell_formula_units_Z 4
_cell_length_a 19.190(3)
_cell_length_b 10.3544(16)
_cell_length_c 23.935(4)
_cell_measurement_reflns_used 11167
_cell_measurement_temperature 293.1
_cell_measurement_theta_max 30.7
_cell_measurement_theta_min 2.0
_cell_volume 4660.0(13)
_computing_cell_refinement CrystalClear
_computing_data_collection CrystalClear
_computing_data_reduction CrystalStructure
_computing_publication_material 'CrystalStructure 3.8'
_computing_structure_refinement CRYSTALS
_computing_structure_solution SIR92
_diffrn_ambient_temperature 293
_diffrn_detector_area_resol_mean 7.31
_diffrn_measured_fraction_theta_full 0.863
_diffrn_measured_fraction_theta_max 0.863
_diffrn_measurement_device_type 'Rigaku Mercury'
_diffrn_measurement_method \w
_diffrn_radiation_type 'Mo K\a'
_diffrn_radiation_wavelength 0.71075
_diffrn_reflns_av_R_equivalents 0.040
_diffrn_reflns_limit_h_max 15
_diffrn_reflns_limit_h_min -27
_diffrn_reflns_limit_k_max 14
_diffrn_reflns_limit_k_min -14
_diffrn_reflns_limit_l_max 33
_diffrn_reflns_limit_l_min -32
_diffrn_reflns_number 36255
_diffrn_reflns_theta_full 30.81
_diffrn_reflns_theta_max 30.81
_exptl_absorpt_coefficient_mu 2.950
_exptl_absorpt_correction_T_max 0.745
_exptl_absorpt_correction_T_min 0.188
_exptl_absorpt_correction_type numerical
_exptl_absorpt_process_details
;
    Higashi, T. (1999). Program for Absorption Correction.
    Rigaku Corporation, Tokyo, Japan.
;
_exptl_crystal_colour yellow
_exptl_crystal_density_diffrn 1.584
_exptl_crystal_density_method 'not measured'
_exptl_crystal_description platelet
_exptl_crystal_F_000 2200.00
_exptl_crystal_preparation Luminescent
_exptl_crystal_recrystallization_method 'Re-crystallisation from solvent: dichloromethane-hexane'
_exptl_crystal_size_max 0.60
_exptl_crystal_size_mid 0.60
_exptl_crystal_size_min 0.10
_refine_diff_density_max 2.94
_refine_diff_density_min -1.98
_refine_ls_extinction_method none
_refine_ls_goodness_of_fit_ref 1.088
_refine_ls_hydrogen_treatment refall
_refine_ls_number_parameters 652
_refine_ls_number_reflns 8841
_refine_ls_R_factor_gt 0.0509
_refine_ls_shift/su_max 0.0000
_refine_ls_structure_factor_coef F
_refine_ls_weighting_details
;
    Chebychev polynomial with 3 parameters (Carruthers & Watkin, 1979)
    33.7609    -26.4837    24.9876
;
_refine_ls_weighting_scheme calc
_refine_ls_wR_factor_ref 0.0567
_reflns_number_gt 8841
_reflns_number_total 12611
_reflns_threshold_expression F^2^>2.0\s(F^2^)
_cod_data_source_file c6ra09385j2.cif
_cod_data_source_block '__Ir-3c'
_cod_original_cell_volume 4660.1(13)
_cod_original_formula_sum 'C54 H34 F6 Ir N3 O5 '
_cod_database_code 7225216

loop_
_symmetry_equiv_pos_site_id
_symmetry_equiv_pos_as_xyz
1 +X,+Y,+Z
2 1/2-X,1/2+Y,-Z
3 -X,-Y,-Z
4 1/2+X,1/2-Y,+Z

loop_
_atom_site_label
_atom_site_type_symbol
_atom_site_fract_x
_atom_site_fract_y
_atom_site_fract_z
_atom_site_U_iso_or_equiv
_atom_site_adp_type
_atom_site_occupancy
_atom_site_symmetry_multiplicity
_atom_site_calc_flag
_atom_site_refinement_flags
Ir(1) Ir 0.439910(10) 0.18907(2) 0.242120(10) 0.03536(4) Uani 1.00 1 d .
F(1) F 0.6788(2) 0.3677(4) 0.1797(2) 0.0740(13) Uani 1.00 1 d .
F(2) F 0.5184(2) 0.1455(4) 0.04289(15) 0.0694(12) Uani 1.00 1 d .
F(3) F 0.3843(2) 0.6765(3) 0.1639(2) 0.0669(12) Uani 1.00 1 d .
F(4) F 0.2180(2) 0.4819(3) 0.25538(18) 0.0622(11) Uani 1.00 1 d .
F(5) F 0.5475(3) 0.5547(5) 0.3975(2) 0.0967(17) Uani 1.00 1 d .
F(6) F 0.6461(2) 0.1442(5) 0.4245(2) 0.0937(16) Uani 1.00 1 d .
O(1) O 0.6905(4) 0.1747(6) 0.0678(3) 0.105(2) Uani 1.00 1 d .
O(2) O 0.2908(3) 0.8008(4) 0.2313(2) 0.0769(16) Uani 1.00 1 d .
O(3) O 0.6956(4) 0.4772(10) 0.4542(3) 0.138(3) Uani 1.00 1 d .
O(4) O 0.4018(3) 0.3105(6) 0.4272(2) 0.0819(19) Uani 1.00 1 d .
O(5) O 0.9061(9) 0.4148(10) 0.4944(4) 0.211(5) Uani 1.00 1 d .
N(1) N 0.3874(2) 0.0969(4) 0.16575(18) 0.0387(10) Uani 1.00 1 d .
N(2) N 0.3553(2) 0.1558(4) 0.28525(19) 0.0411(10) Uani 1.00 1 d .
N(3) N 0.4993(2) 0.0238(4) 0.2766(2) 0.0443(11) Uani 1.00 1 d .
C(1) C 0.5098(2) 0.2240(5) 0.1912(2) 0.0376(11) Uani 1.00 1 d .
C(2) C 0.5740(2) 0.2917(5) 0.2046(2) 0.0461(14) Uani 1.00 1 d .
C(3) C 0.6161(3) 0.3050(5) 0.1656(2) 0.0492(14) Uani 1.00 1 d .
C(4) C 0.5996(3) 0.2538(6) 0.1106(2) 0.0501(15) Uani 1.00 1 d .
C(5) C 0.5355(3) 0.1908(6) 0.0971(2) 0.0478(14) Uani 1.00 1 d .
C(6) C 0.4902(2) 0.1722(5) 0.1352(2) 0.0409(12) Uani 1.00 1 d .
C(7) C 0.6491(3) 0.2612(6) 0.0688(3) 0.0576(18) Uani 1.00 1 d .
C(8) C 0.6450(3) 0.3718(6) 0.0303(2) 0.0554(17) Uani 1.00 1 d .
C(9) C 0.6004(4) 0.4745(8) 0.0329(3) 0.077(2) Uani 1.00 1 d .
C(10) C 0.5997(6) 0.5787(10) -0.0033(4) 0.104(3) Uani 1.00 1 d .
C(11) C 0.6431(6) 0.5807(11) -0.0416(4) 0.096(3) Uani 1.00 1 d .
C(12) C 0.6874(5) 0.4798(10) -0.0458(3) 0.082(2) Uani 1.00 1 d .
C(13) C 0.6897(4) 0.3740(8) -0.0091(3) 0.068(2) Uani 1.00 1 d .
C(14) C 0.4236(2) 0.0998(5) 0.1222(2) 0.0421(12) Uani 1.00 1 d .
C(15) C 0.3956(3) 0.0330(7) 0.0713(2) 0.0581(17) Uani 1.00 1 d .
C(16) C 0.3327(3) -0.0328(7) 0.0656(3) 0.0661(19) Uani 1.00 1 d .
C(17) C 0.2966(3) -0.0331(7) 0.1101(2) 0.0591(17) Uani 1.00 1 d .
C(18) C 0.3261(2) 0.0334(6) 0.1599(2) 0.0511(15) Uani 1.00 1 d .
C(19) C 0.3836(2) 0.3532(5) 0.2234(2) 0.0403(12) Uani 1.00 1 d .
C(20) C 0.4027(3) 0.4610(5) 0.1943(2) 0.0462(14) Uani 1.00 1 d .
C(21) C 0.3627(3) 0.5695(6) 0.1901(2) 0.0498(14) Uani 1.00 1 d .
C(22) C 0.2992(3) 0.5812(5) 0.2096(2) 0.0479(14) Uani 1.00 1 d .
C(23) C 0.2795(2) 0.4718(5) 0.2359(2) 0.0441(13) Uani 1.00 1 d .
C(24) C 0.3196(2) 0.3605(5) 0.2452(2) 0.0401(12) Uani 1.00 1 d .
C(25) C 0.2595(3) 0.7058(5) 0.2079(2) 0.0539(16) Uani 1.00 1 d .
C(26) C 0.1840(3) 0.7141(6) 0.1768(3) 0.0551(17) Uani 1.00 1 d .
C(27) C 0.1535(4) 0.6221(7) 0.1388(3) 0.067(2) Uani 1.00 1 d .
C(28) C 0.0836(5) 0.6385(9) 0.1083(4) 0.086(2) Uani 1.00 1 d .
C(29) C 0.0460(5) 0.7449(11) 0.1172(5) 0.099(3) Uani 1.00 1 d .
C(30) C 0.0762(5) 0.8377(10) 0.1553(5) 0.095(3) Uani 1.00 1 d .
C(31) C 0.1453(4) 0.8234(7) 0.1860(4) 0.072(2) Uani 1.00 1 d .
C(32) C 0.3047(2) 0.2498(5) 0.2790(2) 0.0431(13) Uani 1.00 1 d .
C(33) C 0.2456(3) 0.2317(7) 0.3031(3) 0.0595(18) Uani 1.00 1 d .
C(34) C 0.2379(4) 0.1210(7) 0.3335(3) 0.069(2) Uani 1.00 1 d .
C(35) C 0.2890(4) 0.0288(7) 0.3398(3) 0.067(2) Uani 1.00 1 d .
C(36) C 0.3474(3) 0.0507(6) 0.3153(2) 0.0577(17) Uani 1.00 1 d .
C(37) C 0.5030(2) 0.2630(6) 0.3132(2) 0.0433(13) Uani 1.00 1 d .
C(38) C 0.5021(3) 0.3925(6) 0.3312(2) 0.0585(18) Uani 1.00 1 d .
C(39) C 0.5496(3) 0.4293(7) 0.3800(2) 0.0615(18) Uani 1.00 1 d .
C(40) C 0.5977(3) 0.3484(8) 0.4132(2) 0.0607(18) Uani 1.00 1 d .
C(41) C 0.5967(3) 0.2228(8) 0.3935(2) 0.0589(17) Uani 1.00 1 d .
C(42) C 0.5513(2) 0.1778(6) 0.3448(2) 0.0462(13) Uani 1.00 1 d .
C(43) C 0.6510(4) 0.4018(10) 0.4632(3) 0.082(2) Uani 1.00 1 d .
C(44) C 0.6465(4) 0.3598(9) 0.5216(3) 0.070(2) Uani 1.00 1 d .
C(45) C 0.5893(5) 0.2927(9) 0.5322(3) 0.078(2) Uani 1.00 1 d .
C(46) C 0.5838(6) 0.2611(12) 0.5879(4) 0.101(3) Uani 1.00 1 d .
C(47) C 0.6359(8) 0.2980(13) 0.6320(4) 0.114(4) Uani 1.00 1 d .
C(48) C 0.6949(8) 0.3620(16) 0.6222(4) 0.126(4) Uani 1.00 1 d .
C(49) C 0.7000(5) 0.3952(14) 0.5667(4) 0.111(3) Uani 1.00 1 d .
C(50) C 0.5491(2) 0.0436(6) 0.3234(2) 0.0507(15) Uani 1.00 1 d .
C(51) C 0.5901(4) -0.0594(7) 0.3491(3) 0.074(2) Uani 1.00 1 d .
C(52) C 0.5795(5) -0.1799(8) 0.3262(4) 0.084(2) Uani 1.00 1 d .
C(53) C 0.5286(5) -0.2004(7) 0.2783(4) 0.074(2) Uani 1.00 1 d .
C(54) C 0.4896(3) -0.0956(6) 0.2538(3) 0.0582(17) Uani 1.00 1 d .
H(1) H 0.5881 0.3295 0.2413 0.055 Uiso 1.00 1 c R
H(2) H 0.5695 0.4725 0.0594 0.094 Uiso 1.00 1 c R
H(3) H 0.5691 0.6497 -0.0008 0.127 Uiso 1.00 1 c R
H(4) H 0.6420 0.6529 -0.0663 0.116 Uiso 1.00 1 c R
H(5) H 0.7166 0.4810 -0.0735 0.100 Uiso 1.00 1 c R
H(6) H 0.7215 0.3041 -0.0105 0.085 Uiso 1.00 1 c R
H(7) H 0.4209 0.0334 0.0410 0.070 Uiso 1.00 1 c R
H(8) H 0.3139 -0.0780 0.0314 0.077 Uiso 1.00 1 c R
H(9) H 0.2526 -0.0774 0.1068 0.069 Uiso 1.00 1 c R
H(10) H 0.3018 0.0330 0.1908 0.061 Uiso 1.00 1 c R
H(11) H 0.4438 0.4580 0.1779 0.057 Uiso 1.00 1 c R
H(12) H 0.1798 0.5475 0.1326 0.080 Uiso 1.00 1 c R
H(13) H 0.0620 0.5752 0.0816 0.100 Uiso 1.00 1 c R
H(14) H -0.0014 0.7557 0.0969 0.118 Uiso 1.00 1 c R
H(15) H 0.0495 0.9120 0.1611 0.118 Uiso 1.00 1 c R
H(16) H 0.1664 0.8870 0.2127 0.090 Uiso 1.00 1 c R
H(17) H 0.2100 0.2966 0.2989 0.075 Uiso 1.00 1 c R
H(18) H 0.1971 0.1094 0.3498 0.088 Uiso 1.00 1 c R
H(19) H 0.2847 -0.0484 0.3602 0.085 Uiso 1.00 1 c R
H(20) H 0.3839 -0.0129 0.3201 0.072 Uiso 1.00 1 c R
H(21) H 0.4692 0.4527 0.3107 0.071 Uiso 1.00 1 c R
H(22) H 0.5524 0.2678 0.5014 0.094 Uiso 1.00 1 c R
H(23) H 0.5438 0.2145 0.5948 0.122 Uiso 1.00 1 c R
H(24) H 0.6317 0.2782 0.6699 0.135 Uiso 1.00 1 c R
H(25) H 0.7318 0.3833 0.6537 0.146 Uiso 1.00 1 c R
H(26) H 0.7398 0.4429 0.5600 0.130 Uiso 1.00 1 c R
H(27) H 0.6255 -0.0455 0.3824 0.085 Uiso 1.00 1 c R
H(28) H 0.6078 -0.2498 0.3436 0.098 Uiso 1.00 1 c R
H(29) H 0.5206 -0.2844 0.2624 0.089 Uiso 1.00 1 c R
H(30) H 0.4544 -0.1081 0.2202 0.070 Uiso 1.00 1 c R

loop_
_atom_site_aniso_label
_atom_site_aniso_U_11
_atom_site_aniso_U_22
_atom_site_aniso_U_33
_atom_site_aniso_U_12
_atom_site_aniso_U_13
_atom_site_aniso_U_23
Ir(1) 0.03548(9) 0.03934(10) 0.03307(10) 0.00008(9) 0.01117(6) -0.00011(8)
F(1) 0.051(2) 0.094(3) 0.084(2) -0.030(2) 0.0322(19) -0.014(2)
F(2) 0.078(2) 0.097(3) 0.0394(18) -0.007(2) 0.0250(17) -0.0148(18)
F(3) 0.075(2) 0.046(2) 0.083(2) -0.0030(17) 0.024(2) 0.0189(18)
F(4) 0.0547(19) 0.056(2) 0.083(2) 0.0143(16) 0.0320(18) 0.0109(18)
F(5) 0.122(4) 0.073(3) 0.085(3) -0.010(2) -0.002(2) -0.035(2)
F(6) 0.081(3) 0.108(3) 0.074(3) 0.015(2) -0.026(2) -0.001(2)
O(1) 0.124(5) 0.084(4) 0.135(6) 0.042(3) 0.093(5) 0.036(3)
O(2) 0.098(4) 0.044(2) 0.080(3) 0.003(2) -0.004(3) -0.008(2)
O(3) 0.117(5) 0.209(9) 0.089(4) -0.097(6) 0.024(4) -0.035(5)
O(4) 0.076(3) 0.103(4) 0.068(3) -0.017(3) 0.018(2) 0.001(3)
O(5) 0.373(18) 0.117(7) 0.116(7) 0.078(9) -0.018(9) -0.037(6)
N(1) 0.0394(19) 0.037(2) 0.039(2) -0.0005(16) 0.0054(16) -0.0056(16)
N(2) 0.0372(19) 0.048(2) 0.043(2) 0.0021(17) 0.0190(17) 0.0045(18)
N(3) 0.041(2) 0.045(2) 0.049(2) 0.0101(18) 0.0155(18) 0.0112(19)
C(1) 0.035(2) 0.045(2) 0.038(2) -0.0003(18) 0.0186(18) 0.0000(18)
C(2) 0.038(2) 0.056(3) 0.045(2) -0.004(2) 0.010(2) -0.003(2)
C(3) 0.041(2) 0.048(2) 0.063(3) -0.007(2) 0.020(2) -0.000(2)
C(4) 0.056(3) 0.050(3) 0.050(3) 0.002(2) 0.022(2) 0.003(2)
C(5) 0.057(3) 0.053(3) 0.037(2) 0.001(2) 0.019(2) -0.003(2)
C(6) 0.040(2) 0.051(3) 0.033(2) 0.003(2) 0.0104(18) -0.000(2)
C(7) 0.066(3) 0.055(3) 0.060(3) 0.000(3) 0.034(3) 0.001(2)
C(8) 0.064(3) 0.061(3) 0.047(3) -0.009(3) 0.023(2) -0.000(2)
C(9) 0.089(5) 0.082(5) 0.064(4) 0.007(4) 0.028(3) 0.014(3)
C(10) 0.128(8) 0.090(6) 0.100(7) 0.033(6) 0.038(6) 0.037(5)
C(11) 0.120(7) 0.102(7) 0.067(5) -0.017(6) 0.019(5) 0.030(5)
C(12) 0.098(5) 0.104(6) 0.048(3) -0.038(5) 0.026(3) 0.006(3)
C(13) 0.072(4) 0.082(5) 0.057(3) -0.027(3) 0.032(3) -0.012(3)
C(14) 0.043(2) 0.050(2) 0.033(2) 0.002(2) 0.0075(18) -0.003(2)
C(15) 0.065(3) 0.070(4) 0.039(2) -0.000(3) 0.011(2) -0.010(2)
C(16) 0.063(3) 0.076(4) 0.054(3) -0.009(3) -0.002(2) -0.017(3)
C(17) 0.049(3) 0.065(4) 0.059(3) -0.006(2) -0.001(2) -0.006(3)
C(18) 0.040(2) 0.059(3) 0.054(3) 0.001(2) 0.009(2) 0.001(2)
C(19) 0.037(2) 0.042(2) 0.040(2) 0.0015(19) 0.0049(19) -0.004(2)
C(20) 0.046(2) 0.048(3) 0.048(2) 0.001(2) 0.018(2) 0.008(2)
C(21) 0.055(3) 0.050(3) 0.045(2) -0.005(2) 0.012(2) 0.006(2)
C(22) 0.054(2) 0.038(2) 0.050(2) 0.004(2) 0.006(2) -0.001(2)
C(23) 0.044(2) 0.042(2) 0.048(2) 0.006(2) 0.012(2) -0.000(2)
C(24) 0.044(2) 0.040(2) 0.038(2) 0.007(2) 0.013(2) -0.002(2)
C(25) 0.070(3) 0.041(3) 0.051(3) 0.004(2) 0.013(2) -0.001(2)
C(26) 0.062(3) 0.046(3) 0.062(3) 0.010(2) 0.024(2) 0.008(2)
C(27) 0.062(3) 0.062(4) 0.077(4) 0.002(3) 0.009(3) 0.001(3)
C(28) 0.076(5) 0.073(5) 0.101(6) -0.001(4) -0.001(4) 0.012(4)
C(29) 0.071(5) 0.086(6) 0.138(9) 0.008(4) 0.019(5) 0.040(6)
C(30) 0.085(6) 0.075(5) 0.134(9) 0.036(4) 0.042(6) 0.025(5)
C(31) 0.081(4) 0.051(3) 0.092(5) 0.013(3) 0.040(4) 0.009(3)
C(32) 0.046(2) 0.051(3) 0.036(2) -0.004(2) 0.016(2) -0.005(2)
C(33) 0.056(3) 0.061(3) 0.070(4) 0.006(2) 0.034(3) 0.008(3)
C(34) 0.068(4) 0.068(4) 0.084(4) -0.003(3) 0.049(3) 0.017(3)
C(35) 0.076(4) 0.057(3) 0.079(4) 0.007(3) 0.044(3) 0.021(3)
C(36) 0.067(3) 0.053(3) 0.060(3) 0.010(2) 0.029(2) 0.015(2)
C(37) 0.037(2) 0.060(3) 0.033(2) -0.010(2) 0.0084(18) -0.010(2)
C(38) 0.064(3) 0.057(3) 0.056(3) 0.001(2) 0.015(2) -0.005(2)
C(39) 0.069(3) 0.062(3) 0.056(3) -0.010(3) 0.018(3) -0.020(3)
C(40) 0.053(3) 0.093(5) 0.038(2) -0.021(3) 0.012(2) -0.010(2)
C(41) 0.045(2) 0.085(4) 0.045(3) -0.006(2) 0.005(2) 0.006(3)
C(42) 0.042(2) 0.061(3) 0.036(2) -0.001(2) 0.0091(19) 0.002(2)
C(43) 0.066(4) 0.126(7) 0.054(3) -0.031(4) 0.009(3) -0.028(4)
C(44) 0.065(4) 0.093(5) 0.050(3) 0.003(3) 0.007(3) -0.018(3)
C(45) 0.083(5) 0.094(6) 0.056(4) 0.005(4) 0.012(3) -0.001(3)
C(46) 0.121(8) 0.118(8) 0.065(5) 0.008(7) 0.022(5) 0.010(5)
C(47) 0.156(11) 0.131(10) 0.052(4) 0.034(8) 0.010(6) 0.000(5)
C(48) 0.143(11) 0.163(12) 0.058(5) 0.011(10) -0.012(6) -0.024(6)
C(49) 0.089(6) 0.174(11) 0.062(5) -0.023(6) -0.008(4) -0.035(6)
C(50) 0.039(2) 0.052(3) 0.061(3) 0.006(2) 0.011(2) 0.007(2)
C(51) 0.076(4) 0.061(4) 0.074(4) 0.017(3) -0.011(3) 0.014(3)
C(52) 0.087(5) 0.067(4) 0.091(6) 0.026(4) 0.002(4) 0.014(4)
C(53) 0.089(5) 0.047(3) 0.087(5) 0.011(3) 0.019(4) -0.006(3)
C(54) 0.061(3) 0.050(3) 0.063(3) 0.009(2) 0.012(2) -0.005(2)

loop_
_atom_type_symbol
_atom_type_description
_atom_type_scat_dispersion_real
_atom_type_scat_dispersion_imag
_atom_type_scat_source
C C 0.003 0.002
;
International Tables for Crystallography
(1992, Vol. C, Tables 4.2.6.8 and 6.1.1.4)
;
H H 0.000 0.000
;
International Tables for Crystallography
(1992, Vol. C, Table 6.1.1.4)
;
F F 0.017 0.010
;
International Tables for Crystallography
(1992, Vol. C, Tables 4.2.6.8 and 6.1.1.4)
;
Ir Ir -1.444 7.990
;
International Tables for Crystallography
(1992, Vol. C, Tables 4.2.6.8 and 6.1.1.4)
;
N N 0.006 0.003
;
International Tables for Crystallography
(1992, Vol. C, Tables 4.2.6.8 and 6.1.1.4)
;
O O 0.011 0.006
;
International Tables for Crystallography
(1992, Vol. C, Tables 4.2.6.8 and 6.1.1.4)
;

loop_
_geom_angle_atom_site_label_1
_geom_angle_atom_site_label_2
_geom_angle_atom_site_label_3
_geom_angle
_geom_angle_publ_flag
N(1) Ir(1) N(2) 93.93(16) yes
N(1) Ir(1) N(3) 95.55(16) yes
N(1) Ir(1) C(1) 79.56(18) yes
N(1) Ir(1) C(19) 92.67(18) yes
N(1) Ir(1) C(37) 171.52(19) yes
N(2) Ir(1) N(3) 94.78(18) yes
N(2) Ir(1) C(1) 171.98(17) yes
N(2) Ir(1) C(19) 79.4(2) yes
N(2) Ir(1) C(37) 92.30(19) yes
N(3) Ir(1) C(1) 90.5(2) yes
N(3) Ir(1) C(19) 170.3(2) yes
N(3) Ir(1) C(37) 78.2(2) yes
C(1) Ir(1) C(19) 96.1(2) yes
C(1) Ir(1) C(37) 94.7(2) yes
C(19) Ir(1) C(37) 94.1(2) yes
Ir(1) N(1) C(14) 114.9(3) yes
Ir(1) N(1) C(18) 124.7(4) yes
C(14) N(1) C(18) 120.3(4) yes
Ir(1) N(2) C(32) 115.4(3) yes
Ir(1) N(2) C(36) 125.3(4) yes
C(32) N(2) C(36) 119.2(5) yes
Ir(1) N(3) C(50) 116.1(3) yes
Ir(1) N(3) C(54) 124.1(3) yes
C(50) N(3) C(54) 119.8(5) yes
Ir(1) C(1) C(2) 127.8(4) yes
Ir(1) C(1) C(6) 114.8(3) yes
C(2) C(1) C(6) 117.4(5) yes
C(1) C(2) C(3) 120.7(5) yes
F(1) C(3) C(2) 119.9(5) yes
F(1) C(3) C(4) 116.3(6) yes
C(2) C(3) C(4) 123.7(5) yes
C(3) C(4) C(5) 115.4(5) yes
C(3) C(4) C(7) 123.4(5) yes
C(5) C(4) C(7) 121.2(5) yes
F(2) C(5) C(4) 115.1(5) yes
F(2) C(5) C(6) 120.9(5) yes
C(4) C(5) C(6) 123.9(5) yes
C(1) C(6) C(5) 118.9(4) yes
C(1) C(6) C(14) 116.7(4) yes
C(5) C(6) C(14) 124.5(4) yes
O(1) C(7) C(4) 118.6(7) yes
O(1) C(7) C(8) 121.7(7) yes
C(4) C(7) C(8) 119.6(6) yes
C(7) C(8) C(9) 122.3(7) yes
C(7) C(8) C(13) 118.4(6) yes
C(9) C(8) C(13) 119.3(7) yes
C(8) C(9) C(10) 120.2(9) yes
C(9) C(10) C(11) 120.4(10) yes
C(10) C(11) C(12) 120.9(10) yes
C(11) C(12) C(13) 119.8(9) yes
C(8) C(13) C(12) 119.3(7) yes
N(1) C(14) C(6) 114.0(4) yes
N(1) C(14) C(15) 119.1(5) yes
C(6) C(14) C(15) 127.0(5) yes
C(14) C(15) C(16) 120.4(6) yes
C(15) C(16) C(17) 119.4(6) yes
C(16) C(17) C(18) 118.6(6) yes
N(1) C(18) C(17) 122.2(6) yes
Ir(1) C(19) C(20) 126.8(4) yes
Ir(1) C(19) C(24) 115.2(3) yes
C(20) C(19) C(24) 117.9(5) yes
C(19) C(20) C(21) 119.8(5) yes
F(3) C(21) C(20) 118.9(5) yes
F(3) C(21) C(22) 116.5(5) yes
C(20) C(21) C(22) 124.6(5) yes
C(21) C(22) C(23) 114.6(5) yes
C(21) C(22) C(25) 122.7(5) yes
C(23) C(22) C(25) 122.4(5) yes
F(4) C(23) C(22) 115.3(4) yes
F(4) C(23) C(24) 120.3(5) yes
C(22) C(23) C(24) 124.3(5) yes
C(19) C(24) C(23) 118.6(5) yes
C(19) C(24) C(32) 115.9(4) yes
C(23) C(24) C(32) 125.4(5) yes
O(2) C(25) C(22) 118.6(6) yes
O(2) C(25) C(26) 121.3(5) yes
C(22) C(25) C(26) 120.1(5) yes
C(25) C(26) C(27) 122.5(6) yes
C(25) C(26) C(31) 117.5(6) yes
C(27) C(26) C(31) 120.0(6) yes
C(26) C(27) C(28) 120.1(7) yes
C(27) C(28) C(29) 119.9(8) yes
C(28) C(29) C(30) 120.5(9) yes
C(29) C(30) C(31) 120.6(9) yes
C(26) C(31) C(30) 119.0(7) yes
N(2) C(32) C(24) 114.0(5) yes
N(2) C(32) C(33) 118.9(5) yes
C(24) C(32) C(33) 127.1(5) yes
C(32) C(33) C(34) 120.9(6) yes
C(33) C(34) C(35) 119.5(7) yes
C(34) C(35) C(36) 117.9(7) yes
N(2) C(36) C(35) 123.5(6) yes
Ir(1) C(37) C(38) 125.0(4) yes
Ir(1) C(37) C(42) 116.0(4) yes
C(38) C(37) C(42) 119.1(4) yes
C(37) C(38) C(39) 118.2(6) yes
F(5) C(39) C(38) 117.6(6) yes
F(5) C(39) C(40) 117.3(5) yes
C(38) C(39) C(40) 125.0(7) yes
C(39) C(40) C(41) 114.4(5) yes
C(39) C(40) C(43) 120.2(7) yes
C(41) C(40) C(43) 125.0(6) yes
F(6) C(41) C(40) 114.8(5) yes
F(6) C(41) C(42) 120.7(6) yes
C(40) C(41) C(42) 124.4(6) yes
C(37) C(42) C(41) 118.8(5) yes
C(37) C(42) C(50) 116.0(4) yes
C(41) C(42) C(50) 125.1(5) yes
O(3) C(43) C(40) 119.0(7) yes
O(3) C(43) C(44) 122.3(7) yes
C(40) C(43) C(44) 118.7(7) yes
C(43) C(44) C(45) 121.7(6) yes
C(43) C(44) C(49) 118.9(8) yes
C(45) C(44) C(49) 119.3(8) yes
C(44) C(45) C(46) 120.9(8) yes
C(45) C(46) C(47) 119.5(11) yes
C(46) C(47) C(48) 120.7(10) yes
C(47) C(48) C(49) 119.9(11) yes
C(44) C(49) C(48) 119.7(11) yes
N(3) C(50) C(42) 113.6(4) yes
N(3) C(50) C(51) 120.0(5) yes
C(42) C(50) C(51) 126.3(5) yes
C(50) C(51) C(52) 119.9(7) yes
C(51) C(52) C(53) 120.3(7) yes
C(52) C(53) C(54) 118.1(7) yes
N(3) C(54) C(53) 122.0(6) yes
C(1) C(2) H(1) 119.6 no
C(3) C(2) H(1) 119.7 no
C(8) C(9) H(2) 119.4 no
C(10) C(9) H(2) 120.4 no
C(9) C(10) H(3) 119.5 no
C(11) C(10) H(3) 120.1 no
C(10) C(11) H(4) 119.5 no
C(12) C(11) H(4) 119.6 no
C(11) C(12) H(5) 120.3 no
C(13) C(12) H(5) 119.8 no
C(8) C(13) H(6) 119.8 no
C(12) C(13) H(6) 121.0 no
C(14) C(15) H(7) 119.6 no
C(16) C(15) H(7) 120.0 no
C(15) C(16) H(8) 120.4 no
C(17) C(16) H(8) 120.2 no
C(16) C(17) H(9) 120.7 no
C(18) C(17) H(9) 120.8 no
N(1) C(18) H(10) 118.7 no
C(17) C(18) H(10) 119.1 no
C(19) C(20) H(11) 120.1 no
C(21) C(20) H(11) 120.1 no
C(26) C(27) H(12) 120.0 no
C(28) C(27) H(12) 120.0 no
C(27) C(28) H(13) 120.7 no
C(29) C(28) H(13) 119.4 no
C(28) C(29) H(14) 120.0 no
C(30) C(29) H(14) 119.6 no
C(29) C(30) H(15) 119.8 no
C(31) C(30) H(15) 119.7 no
C(26) C(31) H(16) 120.0 no
C(30) C(31) H(16) 121.0 no
C(32) C(33) H(17) 119.5 no
C(34) C(33) H(17) 119.5 no
C(33) C(34) H(18) 120.3 no
C(35) C(34) H(18) 120.2 no
C(34) C(35) H(19) 120.9 no
C(36) C(35) H(19) 121.2 no
N(2) C(36) H(20) 118.1 no
C(35) C(36) H(20) 118.3 no
C(37) C(38) H(21) 120.9 no
C(39) C(38) H(21) 120.8 no
C(44) C(45) H(22) 119.6 no
C(46) C(45) H(22) 119.5 no
C(45) C(46) H(23) 120.2 no
C(47) C(46) H(23) 120.3 no
C(46) C(47) H(24) 119.5 no
C(48) C(47) H(24) 119.8 no
C(47) C(48) H(25) 119.1 no
C(49) C(48) H(25) 120.9 no
C(44) C(49) H(26) 120.2 no
C(48) C(49) H(26) 120.1 no
C(50) C(51) H(27) 120.1 no
C(52) C(51) H(27) 120.1 no
C(51) C(52) H(28) 119.7 no
C(53) C(52) H(28) 120.0 no
C(52) C(53) H(29) 120.7 no
C(54) C(53) H(29) 121.3 no
N(3) C(54) H(30) 119.0 no
C(53) C(54) H(30) 119.1 no

loop_
_geom_bond_atom_site_label_1
_geom_bond_atom_site_label_2
_geom_bond_distance
_geom_bond_publ_flag
Ir(1) N(1) 2.129(4) yes
Ir(1) N(2) 2.119(4) yes
Ir(1) N(3) 2.129(4) yes
Ir(1) C(1) 2.017(5) yes
Ir(1) C(19) 2.016(5) yes
Ir(1) C(37) 2.031(5) yes
F(1) C(3) 1.348(7) yes
F(2) C(5) 1.357(6) yes
F(3) C(21) 1.377(7) yes
F(4) C(23) 1.356(7) yes
F(5) C(39) 1.368(9) yes
F(6) C(41) 1.352(8) yes
O(1) C(7) 1.201(10) yes
O(2) C(25) 1.228(7) yes
O(3) C(43) 1.210(13) yes
N(1) C(14) 1.363(7) yes
N(1) C(18) 1.332(7) yes
N(2) C(32) 1.362(7) yes
N(2) C(36) 1.330(8) yes
N(3) C(50) 1.336(7) yes
N(3) C(54) 1.349(8) yes
C(1) C(2) 1.398(7) yes
C(1) C(6) 1.423(7) yes
C(2) C(3) 1.360(9) yes
C(3) C(4) 1.394(9) yes
C(4) C(5) 1.372(8) yes
C(4) C(7) 1.515(10) yes
C(5) C(6) 1.393(8) yes
C(6) C(14) 1.462(7) yes
C(7) C(8) 1.460(9) yes
C(8) C(9) 1.374(11) yes
C(8) C(13) 1.397(11) yes
C(9) C(10) 1.384(14) yes
C(10) C(11) 1.357(17) yes
C(11) C(12) 1.363(15) yes
C(12) C(13) 1.400(12) yes
C(14) C(15) 1.409(7) yes
C(15) C(16) 1.370(10) yes
C(16) C(17) 1.381(10) yes
C(17) C(18) 1.393(9) yes
C(19) C(20) 1.402(8) yes
C(19) C(24) 1.430(8) yes
C(20) C(21) 1.354(8) yes
C(21) C(22) 1.395(9) yes
C(22) C(23) 1.384(8) yes
C(22) C(25) 1.495(8) yes
C(23) C(24) 1.378(7) yes
C(24) C(32) 1.464(8) yes
C(25) C(26) 1.493(9) yes
C(26) C(27) 1.365(10) yes
C(26) C(31) 1.395(10) yes
C(27) C(28) 1.403(11) yes
C(28) C(29) 1.357(15) yes
C(29) C(30) 1.370(16) yes
C(30) C(31) 1.390(13) yes
C(32) C(33) 1.385(9) yes
C(33) C(34) 1.380(11) yes
C(34) C(35) 1.355(10) yes
C(35) C(36) 1.383(11) yes
C(37) C(38) 1.410(9) yes
C(37) C(42) 1.389(7) yes
C(38) C(39) 1.384(9) yes
C(39) C(40) 1.375(9) yes
C(40) C(41) 1.382(11) yes
C(40) C(43) 1.514(9) yes
C(41) C(42) 1.390(8) yes
C(42) C(50) 1.479(8) yes
C(43) C(44) 1.483(11) yes
C(44) C(45) 1.366(13) yes
C(44) C(49) 1.383(11) yes
C(45) C(46) 1.396(14) yes
C(46) C(47) 1.355(16) yes
C(47) C(48) 1.37(2) yes
C(48) C(49) 1.395(16) yes
C(50) C(51) 1.393(9) yes
C(51) C(52) 1.362(11) yes
C(52) C(53) 1.366(12) yes
C(53) C(54) 1.381(10) yes
C(2) H(1) 0.950 no
C(9) H(2) 0.950 no
C(10) H(3) 0.950 no
C(11) H(4) 0.950 no
C(12) H(5) 0.950 no
C(13) H(6) 0.950 no
C(15) H(7) 0.950 no
C(16) H(8) 0.950 no
C(17) H(9) 0.950 no
C(18) H(10) 0.950 no
C(20) H(11) 0.950 no
C(27) H(12) 0.950 no
C(28) H(13) 0.950 no
C(29) H(14) 0.950 no
C(30) H(15) 0.950 no
C(31) H(16) 0.950 no
C(33) H(17) 0.950 no
C(34) H(18) 0.950 no
C(35) H(19) 0.950 no
C(36) H(20) 0.950 no
C(38) H(21) 0.950 no
C(45) H(22) 0.950 no
C(46) H(23) 0.950 no
C(47) H(24) 0.950 no
C(48) H(25) 0.950 no
C(49) H(26) 0.950 no
C(51) H(27) 0.950 no
C(52) H(28) 0.950 no
C(53) H(29) 0.950 no
C(54) H(30) 0.950 no

loop_
_geom_contact_atom_site_label_1
_geom_contact_atom_site_label_2
_geom_contact_distance
_geom_contact_site_symmetry_2
F(1) C(17) 3.511(8) 4_555
F(1) C(18) 3.130(7) 4_555
F(1) C(24) 3.695(6) 4_555
F(1) C(30) 3.614(11) 4_565
F(1) C(31) 3.272(9) 4_565
F(1) C(32) 3.268(6) 4_555
F(1) C(33) 3.150(8) 4_555
F(1) C(34) 3.631(9) 4_555
F(2) F(2) 3.634(6) 3_655
F(2) C(10) 3.651(12) 3_665
F(2) C(28) 3.755(10) 2_545
F(2) C(28) 3.446(10) 4_555
F(3) C(12) 3.309(9) 3_665
F(3) C(13) 3.731(8) 3_665
F(3) C(17) 3.559(7) 1_565
F(3) C(29) 3.595(12) 4_565
F(3) C(30) 3.732(12) 4_565
F(3) C(53) 3.710(9) 1_565
F(3) C(54) 3.542(7) 1_565
F(4) C(48) 3.469(13) 3_666
F(4) C(51) 3.728(10) 4_455
F(5) C(45) 3.738(11) 3_666
F(5) C(46) 3.234(14) 3_666
F(5) C(47) 3.771(17) 3_666
F(5) C(52) 3.355(10) 1_565
F(5) C(53) 3.779(10) 1_565
F(6) O(5) 3.346(14) 2_646
O(1) C(11) 3.513(14) 2_645
O(1) C(12) 3.215(13) 2_645
O(1) C(16) 3.463(10) 3_655
O(1) C(27) 3.649(11) 4_555
O(2) C(17) 3.393(9) 1_565
O(2) C(18) 3.106(8) 1_565
O(2) C(35) 3.514(9) 1_565
O(2) C(36) 3.323(8) 1_565
O(2) C(47) 3.449(12) 3_666
O(3) C(34) 3.314(12) 4_555
O(3) C(35) 3.561(12) 4_555
O(4) O(5) 2.826(12) 4_455
O(4) N(2) 3.700(7) .
O(4) C(32) 3.715(7) .
O(4) C(36) 3.792(8) .
O(4) C(37) 3.684(8) .
O(4) C(38) 3.386(10) .
O(4) C(39) 3.480(10) .
O(4) C(49) 3.638(15) 3_666
O(5) F(6) 3.346(14) 2_656
O(5) O(4) 2.826(12) 4_555
O(5) C(51) 3.743(14) 2_656
N(2) O(4) 3.700(7) .
C(2) C(33) 3.656(8) 4_555
C(3) C(30) 3.776(12) 4_565
C(3) C(33) 3.728(8) 4_555
C(5) C(28) 3.528(11) 4_555
C(6) C(28) 3.799(11) 4_555
C(8) C(17) 3.562(8) 4_555
C(9) C(30) 3.622(15) 4_565
C(10) F(2) 3.651(12) 3_665
C(10) C(29) 3.730(18) 4_565
C(11) O(1) 3.513(14) 2_655
C(11) C(20) 3.610(10) 3_665
C(12) F(3) 3.309(9) 3_665
C(12) O(1) 3.215(13) 2_655
C(12) C(16) 3.495(10) 4_555
C(12) C(20) 3.681(9) 3_665
C(12) C(21) 3.433(9) 3_665
C(13) F(3) 3.731(8) 3_665
C(13) C(16) 3.777(11) 3_655
C(13) C(16) 3.385(10) 4_555
C(13) C(17) 3.567(9) 4_555
C(16) O(1) 3.463(10) 3_655
C(16) C(12) 3.495(10) 4_455
C(16) C(13) 3.777(11) 3_655
C(16) C(13) 3.385(10) 4_455
C(17) F(1) 3.511(8) 4_455
C(17) F(3) 3.559(7) 1_545
C(17) O(2) 3.393(9) 1_545
C(17) C(8) 3.562(8) 4_455
C(17) C(13) 3.567(9) 4_455
C(17) C(25) 3.737(9) 1_545
C(18) F(1) 3.130(7) 4_455
C(18) O(2) 3.106(8) 1_545
C(20) C(11) 3.610(10) 3_665
C(20) C(12) 3.681(9) 3_665
C(21) C(12) 3.433(9) 3_665
C(23) C(48) 3.751(13) 3_666
C(24) F(1) 3.695(6) 4_455
C(25) C(17) 3.737(9) 1_565
C(27) O(1) 3.649(11) 4_455
C(28) F(2) 3.755(10) 2_555
C(28) F(2) 3.446(10) 4_455
C(28) C(5) 3.528(11) 4_455
C(28) C(6) 3.799(11) 4_455
C(29) F(3) 3.595(12) 4_465
C(29) C(10) 3.730(18) 4_465
C(30) F(1) 3.614(11) 4_465
C(30) F(3) 3.732(12) 4_465
C(30) C(3) 3.776(12) 4_465
C(30) C(9) 3.622(15) 4_465
C(30) C(53) 3.550(16) 4_455
C(31) F(1) 3.272(9) 4_465
C(31) C(53) 3.674(14) 4_455
C(32) F(1) 3.268(6) 4_455
C(32) O(4) 3.715(7) .
C(33) F(1) 3.150(8) 4_455
C(33) C(2) 3.656(8) 4_455
C(33) C(3) 3.728(8) 4_455
C(34) F(1) 3.631(9) 4_455
C(34) O(3) 3.314(12) 4_455
C(34) C(40) 3.612(11) 4_455
C(34) C(41) 3.685(11) 4_455
C(35) O(2) 3.514(9) 1_545
C(35) O(3) 3.561(12) 4_455
C(35) C(47) 3.687(15) 3_656
C(36) O(2) 3.323(8) 1_545
C(36) O(4) 3.792(8) .
C(37) O(4) 3.684(8) .
C(38) O(4) 3.386(10) .
C(39) O(4) 3.480(10) .
C(40) C(34) 3.612(11) 4_555
C(41) C(34) 3.685(11) 4_555
C(45) F(5) 3.738(11) 3_666
C(46) F(5) 3.234(14) 3_666
C(47) F(5) 3.771(17) 3_666
C(47) O(2) 3.449(12) 3_666
C(47) C(35) 3.687(15) 3_656
C(48) F(4) 3.469(13) 3_666
C(48) C(23) 3.751(13) 3_666
C(49) O(4) 3.638(15) 3_666
C(51) F(4) 3.728(10) 4_555
C(51) O(5) 3.743(14) 2_646
C(52) F(5) 3.355(10) 1_545
C(53) F(3) 3.710(9) 1_545
C(53) F(5) 3.779(10) 1_545
C(53) C(30) 3.550(16) 4_555
C(53) C(31) 3.674(14) 4_555
C(54) F(3) 3.542(7) 1_545
F(1) H(9) 3.279 4_555
F(1) H(10) 2.540 4_555
F(1) H(15) 3.334 4_565
F(1) H(16) 2.685 4_565
F(1) H(17) 3.273 4_555
F(2) H(3) 2.767 3_665
F(2) H(7) 3.123 3_655
F(2) H(13) 3.154 2_545
F(2) H(13) 2.543 4_555
F(2) H(14) 3.488 2_545
F(3) H(5) 3.069 3_665
F(3) H(9) 3.657 1_565
F(3) H(14) 3.046 4_565
F(3) H(15) 3.312 4_565
F(3) H(29) 3.178 1_565
F(3) H(30) 2.806 1_565
F(4) H(25) 2.603 3_666
F(5) H(18) 3.708 4_555
F(5) H(23) 2.990 3_666
F(5) H(28) 2.774 1_565
F(5) H(29) 3.582 1_565
F(6) H(17) 3.519 4_555
F(6) H(18) 3.371 4_555
F(6) H(26) 2.992 2_646
O(1) H(4) 3.230 2_645
O(1) H(5) 2.669 2_645
O(1) H(7) 3.711 3_655
O(1) H(8) 2.563 3_655
O(1) H(12) 2.805 4_555
O(1) H(13) 3.635 4_555
O(2) H(9) 3.184 1_565
O(2) H(10) 2.617 1_565
O(2) H(19) 3.481 1_565
O(2) H(20) 3.149 1_565
O(2) H(24) 2.659 3_666
O(2) H(25) 3.446 3_666
O(2) H(30) 3.340 1_565
O(3) H(18) 2.661 4_555
O(3) H(19) 3.172 4_555
O(4) H(21) 3.612 .
O(4) H(22) 3.107 .
O(4) H(26) 3.786 3_666
O(5) H(22) 3.739 2_656
O(5) H(22) 3.362 4_555
O(5) H(23) 3.466 4_555
O(5) H(27) 3.153 2_656
N(1) H(4) 3.487 3_665
C(2) H(15) 3.244 4_565
C(2) H(16) 3.757 4_565
C(2) H(17) 3.223 4_555
C(3) H(15) 3.191 4_565
C(3) H(16) 3.456 4_565
C(3) H(17) 3.498 4_555
C(4) H(12) 3.473 4_555
C(4) H(13) 3.523 4_555
C(5) H(3) 3.197 3_665
C(5) H(4) 3.710 3_665
C(5) H(12) 3.679 4_555
C(5) H(13) 2.839 4_555
C(6) H(3) 3.685 3_665
C(6) H(4) 3.281 3_665
C(6) H(13) 3.287 4_555
C(7) H(8) 3.245 3_655
C(7) H(12) 3.542 4_555
C(8) H(8) 3.539 3_655
C(8) H(9) 3.261 4_555
C(9) H(2) 3.596 3_665
C(9) H(3) 3.438 3_665
C(9) H(9) 3.276 4_555
C(9) H(15) 3.599 4_565
C(10) H(2) 3.299 3_665
C(10) H(9) 3.531 4_555
C(10) H(14) 3.784 4_565
C(11) H(6) 3.517 2_655
C(11) H(8) 3.393 4_555
C(11) H(9) 3.749 4_555
C(11) H(11) 3.377 3_665
C(12) H(8) 2.924 4_555
C(12) H(9) 3.755 4_555
C(12) H(11) 3.684 3_665
C(12) H(12) 3.608 3_665
C(13) H(8) 3.110 3_655
C(13) H(8) 3.186 4_555
C(13) H(9) 3.499 4_555
C(14) H(4) 3.043 3_665
C(14) H(13) 3.509 4_555
C(15) H(4) 3.328 3_665
C(15) H(13) 3.346 4_555
C(15) H(14) 3.568 4_555
C(16) H(5) 3.656 4_455
C(16) H(6) 3.189 3_655
C(16) H(6) 3.453 4_455
C(17) H(6) 3.654 3_655
C(17) H(6) 3.791 4_455
C(19) H(4) 3.693 3_665
C(20) H(4) 3.235 3_665
C(20) H(5) 3.366 3_665
C(20) H(15) 3.345 4_565
C(20) H(29) 3.640 1_565
C(21) H(4) 3.739 3_665
C(21) H(5) 2.946 3_665
C(21) H(15) 3.790 4_565
C(21) H(24) 3.686 3_666
C(21) H(29) 3.518 1_565
C(21) H(30) 3.776 1_565
C(22) H(5) 3.276 3_665
C(22) H(24) 3.266 3_666
C(22) H(25) 3.460 3_666
C(23) H(24) 3.626 3_666
C(23) H(25) 3.084 3_666
C(25) H(9) 3.285 1_565
C(25) H(10) 3.527 1_565
C(25) H(24) 3.240 3_666
C(25) H(25) 3.411 3_666
C(26) H(9) 3.176 1_565
C(27) H(5) 3.371 3_665
C(28) H(3) 3.379 4_465
C(28) H(7) 3.720 2_555
C(28) H(7) 3.675 4_455
C(29) H(2) 3.306 4_465
C(29) H(3) 3.142 4_465
C(29) H(29) 3.626 4_455
C(29) H(30) 3.592 4_455
C(30) H(2) 3.005 4_465
C(30) H(3) 3.714 4_465
C(30) H(11) 3.431 4_465
C(30) H(29) 3.017 4_455
C(31) H(2) 3.742 4_465
C(31) H(9) 3.233 1_565
C(31) H(10) 3.688 1_565
C(31) H(29) 3.314 4_455
C(33) H(1) 3.153 4_455
C(34) H(1) 3.296 4_455
C(35) H(16) 3.753 1_545
C(35) H(24) 3.552 3_656
C(36) H(24) 3.439 3_656
C(38) H(18) 3.680 4_555
C(38) H(29) 3.777 1_565
C(39) H(18) 3.084 4_555
C(39) H(28) 3.665 1_565
C(40) H(18) 2.702 4_555
C(41) H(17) 3.443 4_555
C(41) H(18) 2.938 4_555
C(42) H(17) 3.448 4_555
C(42) H(18) 3.546 4_555
C(43) H(18) 3.022 4_555
C(46) H(19) 3.392 3_656
C(46) H(20) 3.360 3_656
C(47) H(19) 2.986 3_656
C(47) H(20) 3.217 3_656
C(47) H(21) 3.705 3_666
C(48) H(19) 3.287 3_656
C(48) H(27) 3.600 2_656
C(49) H(27) 3.382 2_656
C(50) H(17) 3.652 4_555
C(51) H(23) 3.516 3_656
C(51) H(25) 3.482 2_646
C(51) H(26) 3.542 2_646
C(52) H(23) 3.330 3_656
C(52) H(25) 3.617 2_646
C(53) H(15) 3.644 4_555
C(53) H(23) 3.585 3_656
C(53) H(24) 3.630 3_656
C(54) H(24) 3.746 3_656
H(1) C(33) 3.153 4_555
H(1) C(34) 3.296 4_555
H(1) H(15) 3.291 4_565
H(1) H(16) 3.429 4_565
H(1) H(17) 2.790 4_555
H(1) H(18) 3.057 4_555
H(2) C(9) 3.596 3_665
H(2) C(10) 3.299 3_665
H(2) C(29) 3.306 4_565
H(2) C(30) 3.005 4_565
H(2) C(31) 3.742 4_565
H(2) H(2) 3.534 3_665
H(2) H(3) 3.025 3_665
H(2) H(9) 3.637 4_555
H(2) H(14) 3.326 4_565
H(2) H(15) 2.808 4_565
H(3) F(2) 2.767 3_665
H(3) C(5) 3.197 3_665
H(3) C(6) 3.685 3_665
H(3) C(9) 3.438 3_665
H(3) C(28) 3.379 4_565
H(3) C(29) 3.142 4_565
H(3) C(30) 3.714 4_565
H(3) H(2) 3.025 3_665
H(3) H(7) 3.436 3_665
H(3) H(13) 3.483 4_565
H(3) H(14) 3.087 4_565
H(4) O(1) 3.230 2_655
H(4) N(1) 3.487 3_665
H(4) C(5) 3.710 3_665
H(4) C(6) 3.281 3_665
H(4) C(14) 3.043 3_665
H(4) C(15) 3.328 3_665
H(4) C(19) 3.693 3_665
H(4) C(20) 3.235 3_665
H(4) C(21) 3.739 3_665
H(4) H(6) 3.283 2_655
H(4) H(7) 3.559 3_665
H(4) H(8) 3.724 4_555
H(4) H(11) 3.067 3_665
H(5) F(3) 3.069 3_665
H(5) O(1) 2.669 2_655
H(5) C(16) 3.656 4_555
H(5) C(20) 3.366 3_665
H(5) C(21) 2.946 3_665
H(5) C(22) 3.276 3_665
H(5) C(27) 3.371 3_665
H(5) H(8) 2.987 4_555
H(5) H(11) 3.613 3_665
H(5) H(12) 2.678 3_665
H(6) C(11) 3.517 2_645
H(6) C(16) 3.189 3_655
H(6) C(16) 3.453 4_555
H(6) C(17) 3.654 3_655
H(6) C(17) 3.791 4_555
H(6) H(4) 3.283 2_645
H(6) H(8) 2.461 3_655
H(6) H(8) 3.388 4_555
H(6) H(9) 3.396 3_655
H(7) F(2) 3.123 3_655
H(7) O(1) 3.711 3_655
H(7) C(28) 3.720 2_545
H(7) C(28) 3.675 4_555
H(7) H(3) 3.436 3_665
H(7) H(4) 3.559 3_665
H(7) H(13) 3.049 2_545
H(7) H(13) 2.914 4_555
H(7) H(14) 3.490 4_555
H(8) O(1) 2.563 3_655
H(8) C(7) 3.245 3_655
H(8) C(8) 3.539 3_655
H(8) C(11) 3.393 4_455
H(8) C(12) 2.924 4_455
H(8) C(13) 3.110 3_655
H(8) C(13) 3.186 4_455
H(8) H(4) 3.724 4_455
H(8) H(5) 2.987 4_455
H(8) H(6) 2.461 3_655
H(8) H(6) 3.388 4_455
H(9) F(1) 3.279 4_455
H(9) F(3) 3.657 1_545
H(9) O(2) 3.184 1_545
H(9) C(8) 3.261 4_455
H(9) C(9) 3.276 4_455
H(9) C(10) 3.531 4_455
H(9) C(11) 3.749 4_455
H(9) C(12) 3.755 4_455
H(9) C(13) 3.499 4_455
H(9) C(25) 3.285 1_545
H(9) C(26) 3.176 1_545
H(9) C(31) 3.233 1_545
H(9) H(2) 3.637 4_455
H(9) H(6) 3.396 3_655
H(9) H(16) 3.314 1_545
H(10) F(1) 2.540 4_455
H(10) O(2) 2.617 1_545
H(10) C(25) 3.527 1_545
H(10) C(31) 3.688 1_545
H(10) H(16) 3.140 1_545
H(11) C(11) 3.377 3_665
H(11) C(12) 3.684 3_665
H(11) C(30) 3.431 4_565
H(11) H(4) 3.067 3_665
H(11) H(5) 3.613 3_665
H(11) H(15) 2.532 4_565
H(11) H(29) 3.490 1_565
H(12) O(1) 2.805 4_455
H(12) C(4) 3.473 4_455
H(12) C(5) 3.679 4_455
H(12) C(7) 3.542 4_455
H(12) C(12) 3.608 3_665
H(12) H(5) 2.678 3_665
H(13) F(2) 3.154 2_555
H(13) F(2) 2.543 4_455
H(13) O(1) 3.635 4_455
H(13) C(4) 3.523 4_455
H(13) C(5) 2.839 4_455
H(13) C(6) 3.287 4_455
H(13) C(14) 3.509 4_455
H(13) C(15) 3.346 4_455
H(13) H(3) 3.483 4_465
H(13) H(7) 3.049 2_555
H(13) H(7) 2.914 4_455
H(14) F(2) 3.488 2_555
H(14) F(3) 3.046 4_465
H(14) C(10) 3.784 4_465
H(14) C(15) 3.568 4_455
H(14) H(2) 3.326 4_465
H(14) H(3) 3.087 4_465
H(14) H(7) 3.490 4_455
H(14) H(30) 3.572 4_455
H(15) F(1) 3.334 4_465
H(15) F(3) 3.312 4_465
H(15) C(2) 3.244 4_465
H(15) C(3) 3.191 4_465
H(15) C(9) 3.599 4_465
H(15) C(20) 3.345 4_465
H(15) C(21) 3.790 4_465
H(15) C(53) 3.644 4_455
H(15) H(1) 3.291 4_465
H(15) H(2) 2.808 4_465
H(15) H(11) 2.532 4_465
H(15) H(29) 2.908 4_455
H(16) F(1) 2.685 4_465
H(16) C(2) 3.757 4_465
H(16) C(3) 3.456 4_465
H(16) C(35) 3.753 1_565
H(16) H(1) 3.429 4_465
H(16) H(9) 3.314 1_565
H(16) H(10) 3.140 1_565
H(16) H(29) 3.419 4_455
H(17) F(1) 3.273 4_455
H(17) F(6) 3.519 4_455
H(17) C(2) 3.223 4_455
H(17) C(3) 3.498 4_455
H(17) C(41) 3.443 4_455
H(17) C(42) 3.448 4_455
H(17) C(50) 3.652 4_455
H(17) H(1) 2.790 4_455
H(17) H(25) 3.608 3_666
H(18) F(5) 3.708 4_455
H(18) F(6) 3.371 4_455
H(18) O(3) 2.661 4_455
H(18) C(38) 3.680 4_455
H(18) C(39) 3.084 4_455
H(18) C(40) 2.702 4_455
H(18) C(41) 2.938 4_455
H(18) C(42) 3.546 4_455
H(18) C(43) 3.022 4_455
H(18) H(1) 3.057 4_455
H(19) O(2) 3.481 1_545
H(19) O(3) 3.172 4_455
H(19) C(46) 3.392 3_656
H(19) C(47) 2.986 3_656
H(19) C(48) 3.287 3_656
H(19) H(23) 3.678 3_656
H(19) H(24) 3.036 3_656
H(19) H(25) 3.492 3_656
H(20) O(2) 3.149 1_545
H(20) C(46) 3.360 3_656
H(20) C(47) 3.217 3_656
H(20) H(23) 3.050 3_656
H(20) H(24) 2.780 3_656
H(21) O(4) 3.612 .
H(21) C(47) 3.705 3_666
H(21) H(24) 3.477 3_666
H(21) H(29) 3.190 1_565
H(22) O(4) 3.107 .
H(22) O(5) 3.739 2_646
H(22) O(5) 3.362 4_455
H(23) F(5) 2.990 3_666
H(23) O(5) 3.466 4_455
H(23) C(51) 3.516 3_656
H(23) C(52) 3.330 3_656
H(23) C(53) 3.585 3_656
H(23) H(19) 3.678 3_656
H(23) H(20) 3.050 3_656
H(23) H(28) 3.533 3_656
H(24) O(2) 2.659 3_666
H(24) C(21) 3.686 3_666
H(24) C(22) 3.266 3_666
H(24) C(23) 3.626 3_666
H(24) C(25) 3.240 3_666
H(24) C(35) 3.552 3_656
H(24) C(36) 3.439 3_656
H(24) C(53) 3.630 3_656
H(24) C(54) 3.746 3_656
H(24) H(19) 3.036 3_656
H(24) H(20) 2.780 3_656
H(24) H(21) 3.477 3_666
H(24) H(29) 3.616 3_656
H(25) F(4) 2.603 3_666
H(25) O(2) 3.446 3_666
H(25) C(22) 3.460 3_666
H(25) C(23) 3.084 3_666
H(25) C(25) 3.411 3_666
H(25) C(51) 3.482 2_656
H(25) C(52) 3.617 2_656
H(25) H(17) 3.608 3_666
H(25) H(19) 3.492 3_656
H(25) H(27) 3.121 2_656
H(25) H(28) 3.362 2_656
H(26) F(6) 2.992 2_656
H(26) O(4) 3.786 3_666
H(26) C(51) 3.542 2_656
H(26) H(27) 2.677 2_656
H(27) O(5) 3.153 2_646
H(27) C(48) 3.600 2_646
H(27) C(49) 3.382 2_646
H(27) H(25) 3.121 2_646
H(27) H(26) 2.677 2_646
H(28) F(5) 2.774 1_545
H(28) C(39) 3.665 1_545
H(28) H(23) 3.533 3_656
H(28) H(25) 3.362 2_646
H(29) F(3) 3.178 1_545
H(29) F(5) 3.582 1_545
H(29) C(20) 3.640 1_545
H(29) C(21) 3.518 1_545
H(29) C(29) 3.626 4_555
H(29) C(30) 3.017 4_555
H(29) C(31) 3.314 4_555
H(29) C(38) 3.777 1_545
H(29) H(11) 3.490 1_545
H(29) H(15) 2.908 4_555
H(29) H(16) 3.419 4_555
H(29) H(21) 3.190 1_545
H(29) H(24) 3.616 3_656
H(30) F(3) 2.806 1_545
H(30) O(2) 3.340 1_545
H(30) C(21) 3.776 1_545
H(30) C(29) 3.592 4_555
H(30) H(14) 3.572 4_555

loop_
_geom_torsion_atom_site_label_1
_geom_torsion_atom_site_label_2
_geom_torsion_atom_site_label_3
_geom_torsion_atom_site_label_4
_geom_torsion
N(1) Ir(1) N(2) C(32) -89.5(3)
N(1) Ir(1) N(2) C(36) 88.0(4)
N(2) Ir(1) N(1) C(14) 177.4(3)
N(2) Ir(1) N(1) C(18) -6.4(4)
N(1) Ir(1) N(3) C(50) 171.1(4)
N(1) Ir(1) N(3) C(54) -8.3(5)
N(3) Ir(1) N(1) C(14) -87.4(3)
N(3) Ir(1) N(1) C(18) 88.8(4)
N(1) Ir(1) C(1) C(2) 179.6(5)
N(1) Ir(1) C(1) C(6) -0.6(3)
C(1) Ir(1) N(1) C(14) 2.1(3)
C(1) Ir(1) N(1) C(18) 178.3(4)
N(1) Ir(1) C(19) C(20) -92.1(4)
N(1) Ir(1) C(19) C(24) 91.5(3)
C(19) Ir(1) N(1) C(14) 97.8(3)
C(19) Ir(1) N(1) C(18) -86.0(4)
N(1) Ir(1) C(37) C(38) 138.0(12)
N(1) Ir(1) C(37) C(42) -40.4(16)
C(37) Ir(1) N(1) C(14) -45.5(15)
C(37) Ir(1) N(1) C(18) 130.7(13)
N(2) Ir(1) N(3) C(50) -94.4(4)
N(2) Ir(1) N(3) C(54) 86.1(5)
N(3) Ir(1) N(2) C(32) 174.6(3)
N(3) Ir(1) N(2) C(36) -7.9(4)
N(2) Ir(1) C(1) C(2) 143.5(12)
N(2) Ir(1) C(1) C(6) -36.7(16)
C(1) Ir(1) N(2) C(32) -54.0(15)
C(1) Ir(1) N(2) C(36) 123.5(13)
N(2) Ir(1) C(19) C(20) 174.4(4)
N(2) Ir(1) C(19) C(24) -2.0(3)
C(19) Ir(1) N(2) C(32) 2.5(3)
C(19) Ir(1) N(2) C(36) -180.0(4)
N(2) Ir(1) C(37) C(38) -84.8(5)
N(2) Ir(1) C(37) C(42) 96.8(4)
C(37) Ir(1) N(2) C(32) 96.3(3)
C(37) Ir(1) N(2) C(36) -86.2(4)
N(3) Ir(1) C(1) C(2) -84.9(4)
N(3) Ir(1) C(1) C(6) 94.9(3)
C(1) Ir(1) N(3) C(50) 91.6(4)
C(1) Ir(1) N(3) C(54) -87.9(5)
N(3) Ir(1) C(19) C(20) 120.3(11)
N(3) Ir(1) C(19) C(24) -56.1(13)
C(19) Ir(1) N(3) C(50) -41.4(13)
C(19) Ir(1) N(3) C(54) 139.2(11)
N(3) Ir(1) C(37) C(38) -179.2(5)
N(3) Ir(1) C(37) C(42) 2.4(4)
C(37) Ir(1) N(3) C(50) -3.1(4)
C(37) Ir(1) N(3) C(54) 177.5(5)
C(1) Ir(1) C(19) C(20) -12.3(4)
C(1) Ir(1) C(19) C(24) 171.3(3)
C(19) Ir(1) C(1) C(2) 88.0(5)
C(19) Ir(1) C(1) C(6) -92.2(4)
C(1) Ir(1) C(37) C(38) 91.3(5)
C(1) Ir(1) C(37) C(42) -87.2(4)
C(37) Ir(1) C(1) C(2) -6.7(5)
C(37) Ir(1) C(1) C(6) 173.1(4)
C(19) Ir(1) C(37) C(38) -5.2(5)
C(19) Ir(1) C(37) C(42) 176.3(4)
C(37) Ir(1) C(19) C(20) 82.8(4)
C(37) Ir(1) C(19) C(24) -93.5(4)
Ir(1) N(1) C(14) C(6) -3.1(5)
Ir(1) N(1) C(14) C(15) 175.3(4)
Ir(1) N(1) C(18) C(17) -175.3(4)
C(14) N(1) C(18) C(17) 0.7(8)
C(18) N(1) C(14) C(6) -179.5(4)
C(18) N(1) C(14) C(15) -1.0(7)
Ir(1) N(2) C(32) C(24) -2.4(5)
Ir(1) N(2) C(32) C(33) 176.3(4)
Ir(1) N(2) C(36) C(35) -175.6(5)
C(32) N(2) C(36) C(35) 1.9(8)
C(36) N(2) C(32) C(24) 179.9(4)
C(36) N(2) C(32) C(33) -1.4(7)
Ir(1) N(3) C(50) C(42) 3.1(7)
Ir(1) N(3) C(50) C(51) 179.5(5)
Ir(1) N(3) C(54) C(53) -178.8(6)
C(50) N(3) C(54) C(53) 1.7(11)
C(54) N(3) C(50) C(42) -177.4(5)
C(54) N(3) C(50) C(51) -1.0(9)
Ir(1) C(1) C(2) C(3) 178.8(4)
Ir(1) C(1) C(6) C(5) -179.6(4)
Ir(1) C(1) C(6) C(14) -0.8(6)
C(2) C(1) C(6) C(5) 0.2(6)
C(2) C(1) C(6) C(14) 179.0(4)
C(6) C(1) C(2) C(3) -1.0(8)
C(1) C(2) C(3) F(1) -178.3(5)
C(1) C(2) C(3) C(4) -0.1(7)
F(1) C(3) C(4) C(5) -179.8(4)
F(1) C(3) C(4) C(7) 2.5(8)
C(2) C(3) C(4) C(5) 1.9(9)
C(2) C(3) C(4) C(7) -175.7(5)
C(3) C(4) C(5) F(2) 177.6(5)
C(3) C(4) C(5) C(6) -2.8(9)
C(3) C(4) C(7) O(1) 90.8(8)
C(3) C(4) C(7) C(8) -89.8(7)
C(5) C(4) C(7) O(1) -86.7(8)
C(5) C(4) C(7) C(8) 92.7(7)
C(7) C(4) C(5) F(2) -4.7(8)
C(7) C(4) C(5) C(6) 174.9(5)
F(2) C(5) C(6) C(1) -178.6(5)
F(2) C(5) C(6) C(14) 2.7(8)
C(4) C(5) C(6) C(1) 1.8(8)
C(4) C(5) C(6) C(14) -176.9(5)
C(1) C(6) C(14) N(1) 2.6(6)
C(1) C(6) C(14) C(15) -175.7(5)
C(5) C(6) C(14) N(1) -178.7(5)
C(5) C(6) C(14) C(15) 3.0(9)
O(1) C(7) C(8) C(9) -176.6(7)
O(1) C(7) C(8) C(13) 1.4(10)
C(4) C(7) C(8) C(9) 4.0(9)
C(4) C(7) C(8) C(13) -178.0(5)
C(7) C(8) C(9) C(10) 178.3(7)
C(7) C(8) C(13) C(12) -179.2(6)
C(9) C(8) C(13) C(12) -1.1(10)
C(13) C(8) C(9) C(10) 0.3(9)
C(8) C(9) C(10) C(11) -0.2(10)
C(9) C(10) C(11) C(12) 0.9(15)
C(10) C(11) C(12) C(13) -1.8(14)
C(11) C(12) C(13) C(8) 1.8(12)
N(1) C(14) C(15) C(16) 0.6(9)
C(6) C(14) C(15) C(16) 178.9(6)
C(14) C(15) C(16) C(17) 0.1(8)
C(15) C(16) C(17) C(18) -0.4(8)
C(16) C(17) C(18) N(1) 0.0(9)
Ir(1) C(19) C(20) C(21) -173.3(4)
Ir(1) C(19) C(24) C(23) 177.7(3)
Ir(1) C(19) C(24) C(32) 1.3(5)
C(20) C(19) C(24) C(23) 1.0(7)
C(20) C(19) C(24) C(32) -175.4(4)
C(24) C(19) C(20) C(21) 3.0(7)
C(19) C(20) C(21) F(3) 176.8(4)
C(19) C(20) C(21) C(22) -4.4(8)
F(3) C(21) C(22) C(23) -179.7(4)
F(3) C(21) C(22) C(25) -5.9(8)
C(20) C(21) C(22) C(23) 1.5(8)
C(20) C(21) C(22) C(25) 175.3(5)
C(21) C(22) C(23) F(4) 179.7(4)
C(21) C(22) C(23) C(24) 2.9(8)
C(21) C(22) C(25) O(2) -55.7(9)
C(21) C(22) C(25) C(26) 122.6(7)
C(23) C(22) C(25) O(2) 117.7(7)
C(23) C(22) C(25) C(26) -64.1(8)
C(25) C(22) C(23) F(4) 5.8(7)
C(25) C(22) C(23) C(24) -171.0(5)
F(4) C(23) C(24) C(19) 179.3(4)
F(4) C(23) C(24) C(32) -4.8(8)
C(22) C(23) C(24) C(19) -4.1(8)
C(22) C(23) C(24) C(32) 171.9(5)
C(19) C(24) C(32) N(2) 0.8(6)
C(19) C(24) C(32) C(33) -177.8(5)
C(23) C(24) C(32) N(2) -175.3(4)
C(23) C(24) C(32) C(33) 6.1(9)
O(2) C(25) C(26) C(27) 163.1(7)
O(2) C(25) C(26) C(31) -14.5(11)
C(22) C(25) C(26) C(27) -15.1(11)
C(22) C(25) C(26) C(31) 167.4(7)
C(25) C(26) C(27) C(28) -176.3(8)
C(25) C(26) C(31) C(30) 176.4(8)
C(27) C(26) C(31) C(30) -1.2(13)
C(31) C(26) C(27) C(28) 1.1(13)
C(26) C(27) C(28) C(29) -1.1(15)
C(27) C(28) C(29) C(30) 1.0(18)
C(28) C(29) C(30) C(31) -1.1(19)
C(29) C(30) C(31) C(26) 1.1(16)
N(2) C(32) C(33) C(34) 0.5(8)
C(24) C(32) C(33) C(34) 179.0(6)
C(32) C(33) C(34) C(35) 0.1(8)
C(33) C(34) C(35) C(36) 0.3(8)
C(34) C(35) C(36) N(2) -1.3(10)
Ir(1) C(37) C(38) C(39) -178.5(5)
Ir(1) C(37) C(42) C(41) 179.1(4)
Ir(1) C(37) C(42) C(50) -1.5(7)
C(38) C(37) C(42) C(41) 0.6(9)
C(38) C(37) C(42) C(50) 179.9(4)
C(42) C(37) C(38) C(39) -0.1(8)
C(37) C(38) C(39) F(5) -179.0(6)
C(37) C(38) C(39) C(40) -1.0(11)
F(5) C(39) C(40) C(41) 179.4(6)
F(5) C(39) C(40) C(43) -6.6(10)
C(38) C(39) C(40) C(41) 1.3(11)
C(38) C(39) C(40) C(43) 175.3(7)
C(39) C(40) C(41) F(6) 177.0(6)
C(39) C(40) C(41) C(42) -0.8(10)
C(39) C(40) C(43) O(3) -64.6(12)
C(39) C(40) C(43) C(44) 115.4(9)
C(41) C(40) C(43) O(3) 108.7(11)
C(41) C(40) C(43) C(44) -71.4(10)
C(43) C(40) C(41) F(6) 3.4(10)
C(43) C(40) C(41) C(42) -174.4(7)
F(6) C(41) C(42) C(37) -177.8(6)
F(6) C(41) C(42) C(50) 2.9(10)
C(40) C(41) C(42) C(37) -0.1(8)
C(40) C(41) C(42) C(50) -179.4(6)
C(37) C(42) C(50) N(3) -1.1(8)
C(37) C(42) C(50) C(51) -177.3(6)
C(41) C(42) C(50) N(3) 178.2(6)
C(41) C(42) C(50) C(51) 2.0(11)
O(3) C(43) C(44) C(45) 168.7(10)
O(3) C(43) C(44) C(49) -8.0(15)
C(40) C(43) C(44) C(45) -11.3(13)
C(40) C(43) C(44) C(49) 172.0(9)
C(43) C(44) C(45) C(46) -175.8(10)
C(43) C(44) C(49) C(48) 176.8(11)
C(45) C(44) C(49) C(48) 0.1(16)
C(49) C(44) C(45) C(46) 0.8(15)
C(44) C(45) C(46) C(47) 0.3(13)
C(45) C(46) C(47) C(48) -2(2)
C(46) C(47) C(48) C(49) 3(2)
C(47) C(48) C(49) C(44) -2(2)
N(3) C(50) C(51) C(52) 0.2(8)
C(42) C(50) C(51) C(52) 176.2(8)
C(50) C(51) C(52) C(53) -0.2(11)
C(51) C(52) C(53) C(54) 0.9(15)
C(52) C(53) C(54) N(3) -1.7(13)
